data_2016415
loop_
_publ_author_name
'Janse van Rensburg, J. Marthinus'
'Oskarsson, \%Ake'
'Roodt, Andreas'

_publ_section_title
;
 <i>cis</i>--<i>trans</i> Isomers of Pt<i>X</i>~4~<i>L</i>~2~ (<i>X</i>
 = halogen and <i>L</i> = neutral ligand): <i>trans</i>-bis(dimethyl
 sulfide)tetraiodidoplatinum(IV)
;
_journal_coeditor_code SQ3105
_journal_issue 1
_journal_name_full 'Acta Crystallographica Section C'
_journal_page_first m40
_journal_page_last m42
_journal_paper_doi 10.1107/S0108270107060799
_journal_volume 64
_journal_year 2008
_chemical_formula_iupac '[Pt I4 (C2 H6 S)2]'
_chemical_formula_moiety 'C4 H12 I4 Pt S2'
_chemical_formula_sum 'C4 H12 I4 Pt S2'
_chemical_formula_weight 826.95
_chemical_name_systematic
;
trans-bis(dimethyl sulfide)tetraiodidoplatinum(IV)
;
_space_group_IT_number 14
_symmetry_cell_setting monoclinic
_symmetry_space_group_name_Hall '-P 2yn'
_symmetry_space_group_name_H-M 'P 1 21/n 1'
_cell_angle_alpha 90
_cell_angle_beta 102.06(3)
_cell_angle_gamma 90
_cell_formula_units_Z 2
_cell_length_a 7.5635(15)
_cell_length_b 7.4984(15)
_cell_length_c 13.346(3)
_cell_measurement_temperature 293(2)
_cell_volume 740.2(3)
_computing_cell_refinement 'SAINT-Plus (Bruker, 2004)'
_computing_data_collection 'SMART-NT (Bruker, 1998)'
_computing_data_reduction 'SAINT-Plus and XPREP (Bruker, 2004)'
_computing_molecular_graphics 'DIAMOND (Brandenburg & Berndt, 2001)'
_computing_publication_material 'WinGX (Farrugia, 1999)'
_computing_structure_refinement 'SHELXL-97 (Sheldrick, 1997)'
_computing_structure_solution 'SIR97 (Altomare <i>et al.</i>,  1999)'
_diffrn_measured_fraction_theta_full 1
_diffrn_measured_fraction_theta_max 1
_diffrn_measurement_device_type
;
Bruker SMART 1K CCD diffractometer
;
_diffrn_measurement_method '\w scans'
_diffrn_radiation_source 'rotating anode'
_diffrn_radiation_type MoK\a
_diffrn_radiation_wavelength 0.71073
_diffrn_reflns_av_R_equivalents 0.0398
_diffrn_reflns_limit_h_max 9
_diffrn_reflns_limit_h_min -9
_diffrn_reflns_limit_k_max 7
_diffrn_reflns_limit_k_min -9
_diffrn_reflns_limit_l_max 17
_diffrn_reflns_limit_l_min -16
_diffrn_reflns_number 6602
_diffrn_reflns_theta_full 28
_diffrn_reflns_theta_max 28
_diffrn_reflns_theta_min 2.87
_diffrn_standards_decay_% 0
_diffrn_standards_interval_count 0
_diffrn_standards_interval_time 0
_diffrn_standards_number 0
_exptl_absorpt_coefficient_mu 18.06
_exptl_absorpt_correction_T_max 0.6133
_exptl_absorpt_correction_T_min 0.1492
_exptl_absorpt_correction_type multi-scan
_exptl_absorpt_process_details
;
SADABS (Bruker, 2004)
;
_exptl_crystal_colour Red
_exptl_crystal_density_diffrn 3.71
_exptl_crystal_density_method 'not measured'
_exptl_crystal_description Rod
_exptl_crystal_F_000 716
_exptl_crystal_size_max 0.17
_exptl_crystal_size_mid 0.05
_exptl_crystal_size_min 0.03
_refine_diff_density_max 1.069
_refine_diff_density_min -0.954
_refine_ls_extinction_method none
_refine_ls_goodness_of_fit_ref 1.055
_refine_ls_hydrogen_treatment constr
_refine_ls_matrix_type full
_refine_ls_number_parameters 54
_refine_ls_number_reflns 1774
_refine_ls_number_restraints 0
_refine_ls_restrained_S_all 1.055
_refine_ls_R_factor_gt 0.0292
_refine_ls_shift/su_max 0
_refine_ls_structure_factor_coef Fsqd
_refine_ls_weighting_details 'calc w=1/[\s^2^(Fo^2^)+(0.0272P)^2^+0.6020P] where P=(Fo^2^+2Fc^2^)/3'
_refine_ls_weighting_scheme calc
_refine_ls_wR_factor_ref 0.0649
_reflns_number_gt 1479
_reflns_number_total 1774
_reflns_threshold_expression >2sigma(I)
_cod_data_source_file sq3105.cif
_cod_data_source_block I
_cod_depositor_comments
;
The following automatic conversions were performed:
'_symmetry_cell_setting' value 'Monoclinic' changed to 'monoclinic'
according to '/home/saulius/struct/CIF-dictionaries/cif_core.dic'
dictionary named 'cif_core.dic' version 2.4.1 from 2010-06-29.

Automatic conversion script
Id: cif_fix_enum 1527 2010-12-29 10:47:43Z saulius 

The following automatic conversions were performed:

'_symmetry_cell_setting' value 'Monoclinic' changed to 'monoclinic'
according to /home/saulius/struct/CIF-dictionaries/cif_core.dic
dictionary named 'cif_core.dic' version 2.4.1 from 2010-06-29.

Automatic conversion script
Id: cif_fix_values 1715 2011-07-08 13:25:40Z adriana 
;
_cod_original_sg_symbol_H-M P2(1)/n
_cod_database_code 2016415
_cod_database_fobs_code 2016415

loop_
_symmetry_equiv_pos_as_xyz
'x, y, z'
'-x+1/2, y+1/2, -z+1/2'
'-x, -y, -z'
'x-1/2, -y-1/2, z-1/2'

loop_
_atom_site_type_symbol
_atom_site_label
_atom_site_fract_x
_atom_site_fract_y
_atom_site_fract_z
_atom_site_U_iso_or_equiv
_atom_site_adp_type
_atom_site_calc_flag
_atom_site_refinement_flags
_atom_site_occupancy
Pt1 Pt1 1 0 1 0.03096(11) Uani d S 1
I I1 0.86489(6) 0.08880(7) 1.16451(3) 0.04635(14) Uani d . 1
I I2 0.72171(6) 0.17370(7) 0.87853(4) 0.05010(15) Uani d . 1
S1 S1 1.1315(2) 0.2911(2) 1.02060(14) 0.0422(4) Uani d . 1
C C1 1.1860(11) 0.3703(11) 0.9039(6) 0.058(2) Uani d . 1
H H1A 1.2408 0.486 0.9152 0.087 Uiso calc R 1
H H1B 1.0775 0.3783 0.8518 0.087 Uiso calc R 1
H H1C 1.2687 0.2891 0.8823 0.087 Uiso calc R 1
C C2 1.3581(10) 0.2808(12) 1.0972(7) 0.061(2) Uani d . 1
H H2A 1.425 0.1898 1.0708 0.092 Uiso calc R 1
H H2B 1.3531 0.2534 1.1669 0.092 Uiso calc R 1
H H2C 1.4166 0.3939 1.0948 0.092 Uiso calc R 1

loop_
_atom_site_aniso_label
_atom_site_aniso_U_11
_atom_site_aniso_U_22
_atom_site_aniso_U_33
_atom_site_aniso_U_12
_atom_site_aniso_U_13
_atom_site_aniso_U_23
Pt1 0.02545(16) 0.0390(2) 0.02898(17) 0.00422(14) 0.00694(12) 0.00138(15)
I1 0.0446(2) 0.0603(4) 0.0380(2) 0.0054(2) 0.01724(19) -0.0030(2)
I2 0.0371(2) 0.0593(3) 0.0506(3) 0.0123(2) 0.0016(2) 0.0076(2)
S1 0.0395(8) 0.0416(11) 0.0481(10) -0.0003(7) 0.0152(7) -0.0022(8)
C1 0.060(5) 0.064(6) 0.055(5) -0.006(4) 0.023(4) 0.010(4)
C2 0.049(4) 0.068(6) 0.063(5) -0.014(4) 0.003(4) -0.007(4)

loop_
_atom_type_symbol
_atom_type_description
_atom_type_scat_dispersion_real
_atom_type_scat_dispersion_imag
_atom_type_scat_source
C C 0.0033 0.0016 'International Tables Vol C Tables 4.2.6.8 and 6.1.1.4'
H H 0 0 'International Tables Vol C Tables 4.2.6.8 and 6.1.1.4'
S S 0.1246 0.1234 'International Tables Vol C Tables 4.2.6.8 and 6.1.1.4'
I I -0.4742 1.8119 'International Tables Vol C Tables 4.2.6.8 and 6.1.1.4'
Pt Pt -1.7033 8.3905 'International Tables Vol C Tables 4.2.6.8 and 6.1.1.4'

loop_
_geom_angle_atom_site_label_1
_geom_angle_atom_site_label_2
_geom_angle_atom_site_label_3
_geom_angle_site_symmetry_1
_geom_angle_site_symmetry_3
_geom_angle
_geom_angle_publ_flag
S1 Pt1 S1 3_757 . 180.00(9) ?
S1 Pt1 I1 3_757 . 95.74(4) ?
S1 Pt1 I1 . . 84.26(4) y
S1 Pt1 I1 3_757 3_757 84.26(4) ?
S1 Pt1 I1 . 3_757 95.74(4) ?
I1 Pt1 I1 . 3_757 180 ?
S1 Pt1 I2 3_757 3_757 83.23(5) ?
S1 Pt1 I2 . 3_757 96.77(5) ?
I1 Pt1 I2 . 3_757 90.62(2) ?
I1 Pt1 I2 3_757 3_757 89.38(2) ?
S1 Pt1 I2 3_757 . 96.77(5) ?
S1 Pt1 I2 . . 83.23(5) y
I1 Pt1 I2 . . 89.38(2) y
I1 Pt1 I2 3_757 . 90.62(2) ?
I2 Pt1 I2 3_757 . 180 ?
C1 S1 C2 . . 98.2(4) y
C1 S1 Pt1 . . 111.6(3) y
C2 S1 Pt1 . . 110.4(3) y
S1 C1 H1A . . 109.5 ?
S1 C1 H1B . . 109.5 ?
H1A C1 H1B . . 109.5 ?
S1 C1 H1C . . 109.5 ?
H1A C1 H1C . . 109.5 ?
H1B C1 H1C . . 109.5 ?
S1 C2 H2A . . 109.5 ?
S1 C2 H2B . . 109.5 ?
H2A C2 H2B . . 109.5 ?
S1 C2 H2C . . 109.5 ?
H2A C2 H2C . . 109.5 ?
H2B C2 H2C . . 109.5 ?

loop_
_geom_bond_atom_site_label_1
_geom_bond_atom_site_label_2
_geom_bond_site_symmetry_2
_geom_bond_distance
_geom_bond_publ_flag
Pt1 S1 3_757 2.3904(18) ?
Pt1 S1 . 2.3904(18) y
Pt1 I1 . 2.6918(7) y
Pt1 I1 3_757 2.6918(7) ?
Pt1 I2 3_757 2.7070(8) ?
Pt1 I2 . 2.7070(8) y
S1 C1 . 1.793(8) y
S1 C2 . 1.805(7) y
C1 H1A . 0.96 ?
C1 H1B . 0.96 ?
C1 H1C . 0.96 ?
C2 H2A . 0.96 ?
C2 H2B . 0.96 ?
C2 H2C . 0.96 ?
